data_7061481
loop_
_publ_author_name
'Chuprin, Alexander S.'
'Dudkin, Semyon V.'
'Belova, Svetlana A.'
'Lebed, Ekaterina G.'
'Dorovatovskii, Pavel V.'
'Vologzhanina, Anna V.'
'Voloshin, Yan Z.'

_publ_section_title
;
 Synthesis and reactivity of the apically functionalized
 (pseudo)macrobicyclic iron(ii) tris-dioximates and their hybrid
 phthalocyaninatoclathrochelate derivatives comprising reactive and vector
 terminal groups
;
_journal_issue 22
_journal_name_full 'New Journal of Chemistry'
_journal_page_first 10863
_journal_page_last 10877
_journal_paper_doi 10.1039/D2NJ01560A
_journal_volume 46
_journal_year 2022
_chemical_formula_moiety 'C25 H32 B Fe N6 O7'
_chemical_formula_sum 'C25 H32 B Fe N6 O7'
_chemical_formula_weight 595.22
_space_group_crystal_system monoclinic
_space_group_IT_number 14
_space_group_name_Hall '-P 2ybc'
_space_group_name_H-M_alt 'P 1 21/c 1'
_atom_sites_solution_hydrogens mixed
_atom_sites_solution_primary dual
_audit_creation_date 2020-11-13
_audit_creation_method
;
Olex2 1.2
(compiled 2018.05.29 svn.r3508 for OlexSys, GUI svn.r5506)
;
_audit_update_record
;
2022-03-28 deposited with the CCDC.	2022-05-05 downloaded from the CCDC.
;
_cell_angle_alpha 90
_cell_angle_beta 109.458(2)
_cell_angle_gamma 90
_cell_formula_units_Z 4
_cell_length_a 10.5430(6)
_cell_length_b 18.7340(14)
_cell_length_c 13.9340(9)
_cell_measurement_reflns_used 9995
_cell_measurement_temperature 295
_cell_measurement_theta_max 30.52
_cell_measurement_theta_min 2.99
_cell_volume 2595.0(3)
_computing_molecular_graphics 'Olex2 (Dolomanov et al., 2009)'
_computing_publication_material 'Olex2 (Dolomanov et al., 2009)'
_computing_structure_refinement 'XL (Sheldrick, 2008)'
_computing_structure_solution 'ShelXT (Sheldrick, 2015)'
_diffrn_ambient_temperature 295
_diffrn_measured_fraction_theta_full 0.970
_diffrn_measured_fraction_theta_max 0.804
_diffrn_measurement_device_type 'Bruker D8 Quest PHOTON detector'
_diffrn_measurement_method 'phi and omega scans'
_diffrn_radiation_monochromator graphite
_diffrn_radiation_type MoK\a
_diffrn_radiation_wavelength 0.71073
_diffrn_reflns_av_R_equivalents 0.1225
_diffrn_reflns_av_unetI/netI 0.1109
_diffrn_reflns_Laue_measured_fraction_full 0.970
_diffrn_reflns_Laue_measured_fraction_max 0.804
_diffrn_reflns_limit_h_max 13
_diffrn_reflns_limit_h_min -13
_diffrn_reflns_limit_k_max 25
_diffrn_reflns_limit_k_min -26
_diffrn_reflns_limit_l_max 19
_diffrn_reflns_limit_l_min -19
_diffrn_reflns_number 36905
_diffrn_reflns_point_group_measured_fraction_full 0.970
_diffrn_reflns_point_group_measured_fraction_max 0.804
_diffrn_reflns_theta_full 25.242
_diffrn_reflns_theta_max 30.579
_diffrn_reflns_theta_min 2.174
_exptl_absorpt_coefficient_mu 0.640
_exptl_absorpt_correction_T_max 0.7461
_exptl_absorpt_correction_T_min 0.1611
_exptl_absorpt_correction_type multi-scan
_exptl_absorpt_process_details
;
SADABS-2016/2 (Bruker,2016/2) was used for absorption correction.
wR2(int) was 0.1697 before and 0.0997 after correction.
The Ratio of minimum to maximum transmission is 0.2159.
The \l/2 correction factor is Not present.
;
_exptl_crystal_colour 'dark red'
_exptl_crystal_colour_modifier dark
_exptl_crystal_colour_primary red
_exptl_crystal_density_diffrn 1.524
_exptl_crystal_description plate
_exptl_crystal_F_000 1244
_exptl_crystal_recrystallization_method 'Re-crystallisation from solvent: CH2Cl2 : hexane'
_exptl_crystal_size_max 0.53
_exptl_crystal_size_mid 0.47
_exptl_crystal_size_min 0.08
_refine_diff_density_max 0.695
_refine_diff_density_min -0.514
_refine_diff_density_rms 0.065
_refine_ls_extinction_method none
_refine_ls_goodness_of_fit_ref 1.101
_refine_ls_hydrogen_treatment constr
_refine_ls_matrix_type full
_refine_ls_number_parameters 349
_refine_ls_number_reflns 6410
_refine_ls_number_restraints 0
_refine_ls_restrained_S_all 1.101
_refine_ls_R_factor_all 0.1117
_refine_ls_R_factor_gt 0.0576
_refine_ls_shift/su_max 0.000
_refine_ls_shift/su_mean 0.000
_refine_ls_structure_factor_coef Fsqd
_refine_ls_weighting_details 'w=1/[\s^2^(Fo^2^)+(0.0300P)^2^] where P=(Fo^2^+2Fc^2^)/3'
_refine_ls_weighting_scheme calc
_refine_ls_wR_factor_gt 0.1197
_refine_ls_wR_factor_ref 0.1263
_reflns_Friedel_coverage 0.000
_reflns_number_gt 3281
_reflns_number_total 6410
_reflns_threshold_expression 'I > 2\s(I)'
_cod_data_source_file d2nj01560a2.cif
_cod_data_source_block a
_cod_depositor_comments 'Adding full bibliography for 7061481--7061484.cif.'
_cod_database_code 7061481
_shelxl_version_number 2014-3
_shelx_space_group_comment
;
The symmetry employed for this shelxl refinement is uniquely defined
by the following loop, which should always be used as a source of
symmetry information in preference to the above space-group names.
They are only intended as comments.
;
_shelx_estimated_absorpt_t_max 0.951
_shelx_estimated_absorpt_t_min 0.728
_olex2_refinement_description
;
1. Fixed Uiso
 At 1.2 times of:
  All C(H) groups, All C(H,H) groups
 At 1.5 times of:
  All O(H) groups
2. Uiso/Uaniso restraints and constraints
Uanis(C11) = Uanis(C10)
Uanis(O7) = Uanis(C25)
3.a Riding coordinates:
 O2(H2), O4(H4), O6(H6)
3.b Secondary CH2 refined with riding coordinates:
 C3(H3A,H3B), C4(H4A,H4B), C5(H5A,H5B), C6(H6A,H6B), C9(H9A,H9B), C10(H10A,
 H10B), C11(H11A,H11B), C12(H12A,H12B), C15(H15A,H15B), C16(H16A,H16B),
 C17(H17A,H17B), C18(H18A,H18B)
3.c Aromatic/amide H refined with riding coordinates:
 C20(H20), C21(H21), C23(H23), C24(H24), C25(H25)
;
_olex2_submission_special_instructions 'No special instructions were received'

loop_
_space_group_symop_operation_xyz
'x, y, z'
'-x, y+1/2, -z+1/2'
'-x, -y, -z'
'x, -y-1/2, z-1/2'

loop_
_atom_site_label
_atom_site_type_symbol
_atom_site_fract_x
_atom_site_fract_y
_atom_site_fract_z
_atom_site_U_iso_or_equiv
_atom_site_adp_type
_atom_site_occupancy
_atom_site_site_symmetry_order
_atom_site_calc_flag
_atom_site_refinement_flags_posn
_atom_site_refinement_flags_adp
_atom_site_refinement_flags_occupancy
_atom_site_disorder_assembly
_atom_site_disorder_group
Fe1 Fe 0.69433(5) 0.59475(3) 0.30562(3) 0.04012(15) Uani 1 1 d . . . . .
O1 O 0.4887(2) 0.59366(12) 0.40239(15) 0.0396(5) Uani 1 1 d . . . . .
O2 O 0.6232(3) 0.59827(16) 0.07764(17) 0.0646(7) Uani 1 1 d . . . . .
H2 H 0.7058 0.6037 0.1125 0.097 Uiso 1 1 d R . . . .
O3 O 0.6355(2) 0.69916(12) 0.44017(17) 0.0445(6) Uani 1 1 d . . . . .
O4 O 0.8748(3) 0.62181(16) 0.1897(2) 0.0752(9) Uani 1 1 d . . . . .
H4 H 0.8536 0.5783 0.1928 0.113 Uiso 1 1 d R . . . .
O5 O 0.7183(2) 0.58453(12) 0.51974(15) 0.0445(6) Uani 1 1 d . . . . .
O6 O 0.8172(3) 0.48781(15) 0.20620(18) 0.0679(8) Uani 1 1 d . . . . .
H6 H 0.7678 0.5200 0.1692 0.102 Uiso 1 1 d R . . . .
O7 O 0.3255(4) 0.7361(2) 0.8241(3) 0.1072(12) Uani 1 1 d . . . . .
N1 N 0.5169(3) 0.58470(14) 0.31351(18) 0.0387(6) Uani 1 1 d . . . . .
N2 N 0.5821(3) 0.59392(15) 0.16259(19) 0.0448(7) Uani 1 1 d . . . . .
N3 N 0.6967(3) 0.68557(15) 0.36855(19) 0.0393(6) Uani 1 1 d . . . . .
N4 N 0.8269(3) 0.64661(18) 0.2637(2) 0.0517(8) Uani 1 1 d . . . . .
N5 N 0.7521(3) 0.55559(16) 0.44099(19) 0.0406(7) Uani 1 1 d . . . . .
N6 N 0.7796(3) 0.50570(16) 0.2894(2) 0.0463(7) Uani 1 1 d . . . . .
C1 C 0.4139(3) 0.58028(17) 0.2304(2) 0.0403(8) Uani 1 1 d . . . . .
C2 C 0.4538(4) 0.58067(17) 0.1410(2) 0.0426(8) Uani 1 1 d . . . . .
C3 C 0.3530(4) 0.5718(2) 0.0371(3) 0.0590(11) Uani 1 1 d . . . . .
H3A H 0.3866 0.5375 -0.0007 0.071 Uiso 1 1 calc R . . . .
H3B H 0.3411 0.6170 0.0013 0.071 Uiso 1 1 calc R . . . .
C4 C 0.2197(4) 0.5468(3) 0.0413(3) 0.0768(14) Uani 1 1 d . . . . .
H4A H 0.1526 0.5509 -0.0259 0.092 Uiso 1 1 calc R . . . .
H4B H 0.2264 0.4968 0.0607 0.092 Uiso 1 1 calc R . . . .
C5 C 0.1751(4) 0.5888(3) 0.1151(3) 0.0818(15) Uani 1 1 d . . . . .
H5A H 0.0856 0.5735 0.1111 0.098 Uiso 1 1 calc R . . . .
H5B H 0.1703 0.6389 0.0966 0.098 Uiso 1 1 calc R . . . .
C6 C 0.2709(3) 0.5799(2) 0.2248(3) 0.0581(11) Uani 1 1 d . . . . .
H6A H 0.2559 0.6183 0.2664 0.070 Uiso 1 1 calc R . . . .
H6B H 0.2513 0.5352 0.2521 0.070 Uiso 1 1 calc R . . . .
C7 C 0.7786(3) 0.73427(19) 0.3591(2) 0.0429(8) Uani 1 1 d . . . . .
C8 C 0.8468(3) 0.7131(2) 0.2897(3) 0.0481(9) Uani 1 1 d . . . . .
C9 C 0.9333(4) 0.7635(2) 0.2557(3) 0.0650(12) Uani 1 1 d . . . . .
H9A H 0.8815 0.7847 0.1911 0.078 Uiso 1 1 calc R . . . .
H9B H 1.0084 0.7378 0.2466 0.078 Uiso 1 1 calc R . . . .
C10 C 0.9848(5) 0.8210(3) 0.3343(4) 0.0879(11) Uani 1 1 d . . . . .
H10A H 1.0521 0.8005 0.3935 0.106 Uiso 1 1 calc R . . . .
H10B H 1.0285 0.8574 0.3069 0.106 Uiso 1 1 calc R . . . .
C11 C 0.8810(5) 0.8545(3) 0.3663(4) 0.0879(11) Uani 1 1 d . . . . .
H11A H 0.8166 0.8771 0.3076 0.106 Uiso 1 1 calc R . . . .
H11B H 0.9223 0.8917 0.4151 0.106 Uiso 1 1 calc R . . . .
C12 C 0.8054(4) 0.80411(19) 0.4140(3) 0.0506(9) Uani 1 1 d . . . . .
H12A H 0.8581 0.7961 0.4849 0.061 Uiso 1 1 calc R . . . .
H12B H 0.7207 0.8258 0.4115 0.061 Uiso 1 1 calc R . . . .
C13 C 0.8001(3) 0.49038(19) 0.4561(2) 0.0408(8) Uani 1 1 d . . . . .
C14 C 0.8265(3) 0.46397(19) 0.3679(3) 0.0452(8) Uani 1 1 d . . . . .
C15 C 0.9026(4) 0.3960(2) 0.3715(3) 0.0551(10) Uani 1 1 d . . . . .
H15A H 0.8506 0.3653 0.3164 0.066 Uiso 1 1 calc R . . . .
H15B H 0.9866 0.4069 0.3605 0.066 Uiso 1 1 calc R . . . .
C16 C 0.9328(5) 0.3563(3) 0.4697(3) 0.0803(14) Uani 1 1 d . . . . .
H16A H 0.9276 0.3056 0.4547 0.096 Uiso 1 1 calc R . . . .
H16B H 1.0249 0.3667 0.5111 0.096 Uiso 1 1 calc R . . . .
C17 C 0.8486(5) 0.3708(3) 0.5293(4) 0.0943(17) Uani 1 1 d . . . . .
H17A H 0.8890 0.3482 0.5951 0.113 Uiso 1 1 calc R . . . .
H17B H 0.7628 0.3475 0.4966 0.113 Uiso 1 1 calc R . . . .
C18 C 0.8206(4) 0.4471(2) 0.5477(3) 0.0485(9) Uani 1 1 d . . . . .
H18A H 0.7409 0.4496 0.5676 0.058 Uiso 1 1 calc R . . . .
H18B H 0.8956 0.4662 0.6030 0.058 Uiso 1 1 calc R . . . .
C19 C 0.5476(3) 0.65039(17) 0.5747(2) 0.0349(7) Uani 1 1 d . . . . .
C20 C 0.5338(3) 0.5960(2) 0.6379(3) 0.0488(8) Uani 1 1 d . . . . .
H20 H 0.5565 0.5496 0.6263 0.059 Uiso 1 1 calc R . . . .
C21 C 0.4869(4) 0.6092(2) 0.7183(3) 0.0556(10) Uani 1 1 d . . . . .
H21 H 0.4820 0.5721 0.7613 0.067 Uiso 1 1 calc R . . . .
C22 C 0.4474(3) 0.6774(2) 0.7349(2) 0.0495(9) Uani 1 1 d . . . . .
C23 C 0.4599(4) 0.7313(2) 0.6723(3) 0.0552(10) Uani 1 1 d . . . . .
H23 H 0.4345 0.7774 0.6826 0.066 Uiso 1 1 calc R . . . .
C24 C 0.5100(4) 0.71811(19) 0.5937(3) 0.0487(9) Uani 1 1 d . . . . .
H24 H 0.5184 0.7558 0.5528 0.058 Uiso 1 1 calc R . . . .
C25 C 0.3894(5) 0.6874(4) 0.8160(4) 0.1072(12) Uani 1 1 d . . . . .
H25 H 0.4049 0.6518 0.8651 0.129 Uiso 1 1 calc R . . . .
B1 B 0.5981(4) 0.6323(2) 0.4819(3) 0.0369(8) Uani 1 1 d . . . . .

loop_
_atom_site_aniso_label
_atom_site_aniso_U_11
_atom_site_aniso_U_22
_atom_site_aniso_U_33
_atom_site_aniso_U_23
_atom_site_aniso_U_13
_atom_site_aniso_U_12
Fe1 0.0478(3) 0.0412(3) 0.0361(2) -0.0012(2) 0.0204(2) -0.0010(2)
O1 0.0452(13) 0.0456(14) 0.0322(10) -0.0028(10) 0.0185(9) -0.0074(11)
O2 0.0746(18) 0.089(2) 0.0414(13) -0.0041(14) 0.0339(13) -0.0034(16)
O3 0.0581(15) 0.0377(14) 0.0506(13) -0.0034(11) 0.0355(12) -0.0053(11)
O4 0.098(2) 0.080(2) 0.0737(19) -0.0092(15) 0.0635(18) -0.0088(17)
O5 0.0508(14) 0.0512(16) 0.0338(11) -0.0029(10) 0.0171(10) 0.0064(12)
O6 0.101(2) 0.0674(19) 0.0471(15) -0.0026(13) 0.0400(15) 0.0236(16)
O7 0.108(3) 0.137(4) 0.097(2) -0.045(2) 0.0612(19) -0.020(2)
N1 0.0482(16) 0.0376(17) 0.0331(13) 0.0003(12) 0.0173(12) -0.0056(13)
N2 0.066(2) 0.0414(17) 0.0339(13) 0.0013(13) 0.0265(13) 0.0023(16)
N3 0.0458(16) 0.0382(17) 0.0390(14) -0.0009(12) 0.0210(12) -0.0042(13)
N4 0.0567(19) 0.061(2) 0.0483(17) -0.0075(15) 0.0320(15) -0.0088(16)
N5 0.0414(16) 0.0498(19) 0.0321(14) -0.0059(13) 0.0142(12) -0.0020(14)
N6 0.0567(19) 0.0461(19) 0.0433(16) -0.0056(14) 0.0265(14) -0.0007(15)
C1 0.048(2) 0.036(2) 0.0359(17) 0.0046(14) 0.0126(15) -0.0039(15)
C2 0.055(2) 0.038(2) 0.0359(17) 0.0017(14) 0.0173(15) 0.0014(16)
C3 0.070(3) 0.070(3) 0.0349(18) -0.0037(17) 0.0157(17) 0.003(2)
C4 0.068(3) 0.117(4) 0.039(2) -0.005(2) 0.009(2) -0.010(3)
C5 0.051(3) 0.145(5) 0.047(2) 0.008(3) 0.0122(19) 0.006(3)
C6 0.054(2) 0.081(3) 0.0389(19) 0.0027(19) 0.0158(17) -0.006(2)
C7 0.044(2) 0.042(2) 0.0425(19) 0.0027(15) 0.0143(16) -0.0017(17)
C8 0.051(2) 0.051(3) 0.045(2) 0.0008(17) 0.0201(17) -0.0090(19)
C9 0.075(3) 0.065(3) 0.071(3) 0.004(2) 0.046(2) -0.018(2)
C10 0.102(3) 0.065(2) 0.119(3) -0.004(2) 0.065(2) -0.029(2)
C11 0.102(3) 0.065(2) 0.119(3) -0.004(2) 0.065(2) -0.029(2)
C12 0.054(2) 0.042(2) 0.057(2) 0.0005(17) 0.0196(18) -0.0054(17)
C13 0.041(2) 0.041(2) 0.0388(18) -0.0050(15) 0.0114(15) 0.0004(16)
C14 0.044(2) 0.045(2) 0.047(2) -0.0047(17) 0.0166(16) 0.0006(17)
C15 0.048(2) 0.051(3) 0.068(2) -0.012(2) 0.0225(18) 0.0070(19)
C16 0.099(4) 0.070(3) 0.074(3) 0.013(2) 0.031(3) 0.028(3)
C17 0.131(4) 0.074(4) 0.100(4) 0.039(3) 0.067(3) 0.047(3)
C18 0.050(2) 0.048(2) 0.0460(19) 0.0063(17) 0.0145(16) 0.0069(18)
C19 0.0365(18) 0.035(2) 0.0321(15) -0.0018(13) 0.0097(13) -0.0050(15)
C20 0.066(2) 0.036(2) 0.0523(19) 0.0028(17) 0.0293(18) 0.0004(19)
C21 0.073(3) 0.053(3) 0.048(2) 0.0098(18) 0.0290(19) -0.005(2)
C22 0.051(2) 0.066(3) 0.0365(18) -0.0141(17) 0.0209(16) -0.0152(19)
C23 0.077(3) 0.040(2) 0.057(2) -0.0131(18) 0.034(2) -0.005(2)
C24 0.069(2) 0.035(2) 0.050(2) -0.0005(16) 0.0299(18) -0.0070(18)
C25 0.108(3) 0.137(4) 0.097(2) -0.045(2) 0.0612(19) -0.020(2)
B1 0.040(2) 0.033(2) 0.040(2) 0.0005(16) 0.0169(17) -0.0030(17)

loop_
_atom_type_symbol
_atom_type_description
_atom_type_scat_dispersion_real
_atom_type_scat_dispersion_imag
_atom_type_scat_source
C C 0.0033 0.0016 'International Tables Vol C Tables 4.2.6.8 and 6.1.1.4'
H H 0.0000 0.0000 'International Tables Vol C Tables 4.2.6.8 and 6.1.1.4'
B B 0.0013 0.0007 'International Tables Vol C Tables 4.2.6.8 and 6.1.1.4'
Fe Fe 0.3463 0.8444 'International Tables Vol C Tables 4.2.6.8 and 6.1.1.4'
N N 0.0061 0.0033 'International Tables Vol C Tables 4.2.6.8 and 6.1.1.4'
O O 0.0106 0.0060 'International Tables Vol C Tables 4.2.6.8 and 6.1.1.4'

loop_
_geom_angle_atom_site_label_1
_geom_angle_atom_site_label_2
_geom_angle_atom_site_label_3
_geom_angle
_geom_angle_site_symmetry_1
_geom_angle_site_symmetry_3
_geom_angle_publ_flag
N1 Fe1 N2 77.67(11) . . ?
N1 Fe1 N4 151.38(12) . . ?
N1 Fe1 N5 84.43(11) . . ?
N1 Fe1 N6 114.82(12) . . ?
N3 Fe1 N1 85.69(11) . . ?
N3 Fe1 N2 112.76(12) . . ?
N3 Fe1 N4 78.03(12) . . ?
N3 Fe1 N5 86.46(11) . . ?
N3 Fe1 N6 151.91(12) . . ?
N4 Fe1 N2 87.08(12) . . ?
N5 Fe1 N2 152.29(12) . . ?
N5 Fe1 N4 117.41(12) . . ?
N5 Fe1 N6 77.25(12) . . ?
N6 Fe1 N2 91.19(12) . . ?
N6 Fe1 N4 89.26(13) . . ?
N1 O1 B1 112.4(2) . . ?
H2 O2 H2 0.0 . . ?
H2 O2 N2 94.1 . . ?
N2 O2 H2 94.1 . . ?
N3 O3 B1 112.1(2) . . ?
H4 O4 H4 0.0 . . ?
H4 O4 N4 96.7 . . ?
N4 O4 H4 96.7 . . ?
N5 O5 B1 111.7(2) . . ?
H6 O6 H6 0.0 . . ?
H6 O6 N6 92.7 . . ?
N6 O6 H6 92.7 . . ?
O1 N1 Fe1 123.11(19) . . ?
C1 N1 Fe1 119.7(2) . . ?
C1 N1 O1 116.3(3) . . ?
O2 N2 Fe1 127.9(2) . . ?
C2 N2 Fe1 117.8(2) . . ?
C2 N2 O2 114.0(3) . . ?
O3 N3 Fe1 123.95(19) . . ?
C7 N3 Fe1 119.2(2) . . ?
C7 N3 O3 115.6(3) . . ?
O4 N4 Fe1 122.5(2) . . ?
C8 N4 Fe1 117.4(2) . . ?
C8 N4 O4 118.1(3) . . ?
O5 N5 Fe1 123.4(2) . . ?
C13 N5 Fe1 119.4(2) . . ?
C13 N5 O5 115.4(3) . . ?
O6 N6 Fe1 125.3(2) . . ?
C14 N6 Fe1 118.6(2) . . ?
C14 N6 O6 115.0(3) . . ?
N1 C1 C2 111.9(3) . . ?
N1 C1 C6 125.4(3) . . ?
C2 C1 C6 122.6(3) . . ?
N2 C2 C1 112.3(3) . . ?
N2 C2 C3 126.3(3) . . ?
C1 C2 C3 121.3(3) . . ?
C2 C3 H3A 109.3 . . ?
C2 C3 H3B 109.3 . . ?
C2 C3 C4 111.8(3) . . ?
H3A C3 H3B 107.9 . . ?
C4 C3 H3A 109.3 . . ?
C4 C3 H3B 109.3 . . ?
C3 C4 H4A 109.2 . . ?
C3 C4 H4B 109.2 . . ?
H4A C4 H4B 107.9 . . ?
C5 C4 C3 112.1(4) . . ?
C5 C4 H4A 109.2 . . ?
C5 C4 H4B 109.2 . . ?
C4 C5 H5A 109.2 . . ?
C4 C5 H5B 109.2 . . ?
C4 C5 C6 112.0(4) . . ?
H5A C5 H5B 107.9 . . ?
C6 C5 H5A 109.2 . . ?
C6 C5 H5B 109.2 . . ?
C1 C6 C5 111.8(3) . . ?
C1 C6 H6A 109.3 . . ?
C1 C6 H6B 109.3 . . ?
C5 C6 H6A 109.3 . . ?
C5 C6 H6B 109.3 . . ?
H6A C6 H6B 107.9 . . ?
N3 C7 C8 112.0(3) . . ?
N3 C7 C12 125.7(3) . . ?
C8 C7 C12 122.3(3) . . ?
N4 C8 C7 112.6(3) . . ?
N4 C8 C9 125.2(3) . . ?
C7 C8 C9 122.2(3) . . ?
C8 C9 H9A 109.8 . . ?
C8 C9 H9B 109.8 . . ?
C8 C9 C10 109.4(3) . . ?
H9A C9 H9B 108.2 . . ?
C10 C9 H9A 109.8 . . ?
C10 C9 H9B 109.8 . . ?
C9 C10 H10A 108.8 . . ?
C9 C10 H10B 108.8 . . ?
H10A C10 H10B 107.6 . . ?
C11 C10 C9 114.0(4) . . ?
C11 C10 H10A 108.8 . . ?
C11 C10 H10B 108.8 . . ?
C10 C11 H11A 108.5 . . ?
C10 C11 H11B 108.5 . . ?
C10 C11 C12 115.1(4) . . ?
H11A C11 H11B 107.5 . . ?
C12 C11 H11A 108.5 . . ?
C12 C11 H11B 108.5 . . ?
C7 C12 C11 110.8(3) . . ?
C7 C12 H12A 109.5 . . ?
C7 C12 H12B 109.5 . . ?
C11 C12 H12A 109.5 . . ?
C11 C12 H12B 109.5 . . ?
H12A C12 H12B 108.1 . . ?
N5 C13 C14 111.0(3) . . ?
N5 C13 C18 126.3(3) . . ?
C14 C13 C18 122.7(3) . . ?
N6 C14 C13 112.6(3) . . ?
N6 C14 C15 126.1(3) . . ?
C13 C14 C15 121.2(3) . . ?
C14 C15 H15A 108.8 . . ?
C14 C15 H15B 108.8 . . ?
H15A C15 H15B 107.7 . . ?
C16 C15 C14 113.7(3) . . ?
C16 C15 H15A 108.8 . . ?
C16 C15 H15B 108.8 . . ?
C15 C16 H16A 108.1 . . ?
C15 C16 H16B 108.1 . . ?
H16A C16 H16B 107.3 . . ?
C17 C16 C15 117.0(4) . . ?
C17 C16 H16A 108.1 . . ?
C17 C16 H16B 108.1 . . ?
C16 C17 H17A 107.7 . . ?
C16 C17 H17B 107.7 . . ?
C16 C17 C18 118.4(4) . . ?
H17A C17 H17B 107.1 . . ?
C18 C17 H17A 107.7 . . ?
C18 C17 H17B 107.7 . . ?
C13 C18 C17 111.0(3) . . ?
C13 C18 H18A 109.4 . . ?
C13 C18 H18B 109.4 . . ?
C17 C18 H18A 109.4 . . ?
C17 C18 H18B 109.4 . . ?
H18A C18 H18B 108.0 . . ?
C20 C19 B1 119.7(3) . . ?
C24 C19 C20 117.1(3) . . ?
C24 C19 B1 123.2(3) . . ?
C19 C20 H20 119.2 . . ?
C19 C20 C21 121.6(3) . . ?
C21 C20 H20 119.2 . . ?
C20 C21 H21 119.8 . . ?
C22 C21 C20 120.3(3) . . ?
C22 C21 H21 119.8 . . ?
C21 C22 C25 118.2(4) . . ?
C23 C22 C21 118.4(3) . . ?
C23 C22 C25 123.4(4) . . ?
C22 C23 H23 119.5 . . ?
C22 C23 C24 121.0(4) . . ?
C24 C23 H23 119.5 . . ?
C19 C24 C23 121.6(3) . . ?
C19 C24 H24 119.2 . . ?
C23 C24 H24 119.2 . . ?
O7 C25 C22 125.5(6) . . ?
O7 C25 H25 117.3 . . ?
C22 C25 H25 117.3 . . ?
O1 B1 O5 109.0(3) . . ?
O1 B1 C19 108.8(3) . . ?
O3 B1 O1 111.0(3) . . ?
O3 B1 O5 109.7(3) . . ?
O3 B1 C19 110.0(3) . . ?
O5 B1 C19 108.3(3) . . ?

loop_
_geom_bond_atom_site_label_1
_geom_bond_atom_site_label_2
_geom_bond_distance
_geom_bond_site_symmetry_2
_geom_bond_publ_flag
Fe1 N1 1.920(3) . ?
Fe1 N2 1.950(3) . ?
Fe1 N3 1.910(3) . ?
Fe1 N4 1.946(3) . ?
Fe1 N5 1.924(3) . ?
Fe1 N6 1.944(3) . ?
O1 N1 1.377(3) . ?
O1 B1 1.493(4) . ?
O2 H2 0.8500 . ?
O2 H2 0.8500 . ?
O2 N2 1.392(3) . ?
O3 N3 1.380(3) . ?
O3 B1 1.489(4) . ?
O4 H4 0.8499 . ?
O4 H4 0.8499 . ?
O4 N4 1.371(3) . ?
O5 N5 1.373(3) . ?
O5 B1 1.497(4) . ?
O6 H6 0.8499 . ?
O6 H6 0.8499 . ?
O6 N6 1.385(3) . ?
O7 C25 1.161(6) . ?
N1 C1 1.300(4) . ?
N2 C2 1.307(4) . ?
N3 C7 1.293(4) . ?
N4 C8 1.295(4) . ?
N5 C13 1.312(4) . ?
N6 C14 1.301(4) . ?
C1 C2 1.441(4) . ?
C1 C6 1.484(5) . ?
C2 C3 1.492(5) . ?
C3 H3A 0.9700 . ?
C3 H3B 0.9700 . ?
C3 C4 1.501(5) . ?
C4 H4A 0.9700 . ?
C4 H4B 0.9700 . ?
C4 C5 1.489(6) . ?
C5 H5A 0.9700 . ?
C5 H5B 0.9700 . ?
C5 C6 1.535(5) . ?
C6 H6A 0.9700 . ?
C6 H6B 0.9700 . ?
C7 C8 1.439(5) . ?
C7 C12 1.495(5) . ?
C8 C9 1.496(5) . ?
C9 H9A 0.9700 . ?
C9 H9B 0.9700 . ?
C9 C10 1.502(6) . ?
C10 H10A 0.9700 . ?
C10 H10B 0.9700 . ?
C10 C11 1.454(6) . ?
C11 H11A 0.9700 . ?
C11 H11B 0.9700 . ?
C11 C12 1.524(5) . ?
C12 H12A 0.9700 . ?
C12 H12B 0.9700 . ?
C13 C14 1.436(4) . ?
C13 C18 1.466(4) . ?
C14 C15 1.497(5) . ?
C15 H15A 0.9700 . ?
C15 H15B 0.9700 . ?
C15 C16 1.495(5) . ?
C16 H16A 0.9700 . ?
C16 H16B 0.9700 . ?
C16 C17 1.429(6) . ?
C17 H17A 0.9700 . ?
C17 H17B 0.9700 . ?
C17 C18 1.500(6) . ?
C18 H18A 0.9700 . ?
C18 H18B 0.9700 . ?
C19 C20 1.386(4) . ?
C19 C24 1.381(4) . ?
C19 B1 1.589(5) . ?
C20 H20 0.9300 . ?
C20 C21 1.389(5) . ?
C21 H21 0.9300 . ?
C21 C22 1.387(5) . ?
C22 C23 1.369(5) . ?
C22 C25 1.466(5) . ?
C23 H23 0.9300 . ?
C23 C24 1.387(5) . ?
C24 H24 0.9300 . ?
C25 H25 0.9300 . ?
